data_7711629
loop_
_publ_author_name
'Velazquez-Garcia, Jose de Jesus'
'Basuroy, Krishnayan'
'Storozhuk, Darina'
'Wong, Joanne'
'Demeshko, Serhiy'
'Meyer, Franc'
'Henning, Robert'
'Techert, Simone'

_publ_section_title
;
 Short- <i>vs</i>. long-range elastic distortion: structural dynamics of a
 [2 \\times 2] tetrairon(II) spin crossover grid complex observed by
 time-resolved X-Ray crystallography.
;
_journal_name_full 'Dalton transactions (Cambridge, England : 2003)'
_journal_paper_doi 10.1039/d2dt02638d
_journal_year 2022
_chemical_formula_moiety 'C96 H68 Fe4 N24, 4(B F4), 2(C2 H3 N)'
_chemical_formula_sum 'C100 H74 B4 F16 Fe4 N26'
_chemical_formula_weight 2210.49
_space_group_crystal_system monoclinic
_space_group_IT_number 15
_space_group_name_Hall '-C 2yc'
_space_group_name_H-M_alt 'C 1 2/c 1'
_atom_sites_solution_hydrogens geom
_atom_sites_solution_primary direct
_audit_creation_date 2022-08-04
_audit_creation_method
;
Olex2 1.2
(compiled 2015.01.26 svn.r3151 for OlexSys, GUI svn.r4998)
;
_audit_update_record
;
2022-08-06 deposited with the CCDC.	2022-10-04 downloaded from the CCDC.
;
_cell_angle_alpha 90
_cell_angle_beta 121.33(3)
_cell_angle_gamma 90
_cell_formula_units_Z 4
_cell_length_a 30.967(6)
_cell_length_b 12.821(3)
_cell_length_c 27.261(5)
_cell_measurement_reflns_used 2916
_cell_measurement_temperature 100.00
_cell_measurement_theta_max 25.452
_cell_measurement_theta_min 1.791
_cell_volume 9245(4)
_computing_molecular_graphics 'Olex2 (Dolomanov et al., 2009)'
_computing_publication_material 'Olex2 (Dolomanov et al., 2009)'
_computing_structure_refinement 'ShelXL (Sheldrick, 2008)'
_diffrn_ambient_temperature 100.00
_diffrn_measured_fraction_theta_full 0.852
_diffrn_measured_fraction_theta_max 0.852
_diffrn_measurement_device_type 'Standard Huber 515.2 kappa model (APS 14 ID Beamline)'
_diffrn_measurement_method '\f scan'
_diffrn_radiation_type Synchrotron
_diffrn_radiation_wavelength 0.82656
_diffrn_reflns_av_R_equivalents 0.054
_diffrn_reflns_av_unetI/netI 0.0379
_diffrn_reflns_Laue_measured_fraction_full 0.852
_diffrn_reflns_Laue_measured_fraction_max 0.852
_diffrn_reflns_number 4643
_diffrn_reflns_point_group_measured_fraction_full 0.852
_diffrn_reflns_point_group_measured_fraction_max 0.852
_diffrn_reflns_theta_full 25.451
_diffrn_reflns_theta_max 25.451
_diffrn_reflns_theta_min 1.886
_diffrn_source 'undulator radiation'
_exptl_absorpt_coefficient_mu 1.076
_exptl_absorpt_correction_type none
_exptl_absorpt_process_details 'Wavelength normalisation made by Precognition software'
_exptl_crystal_colour black
_exptl_crystal_density_diffrn 1.588
_exptl_crystal_density_method 'not measured'
_exptl_crystal_description block
_exptl_crystal_F_000 4496
_exptl_crystal_size_max 0.5
_exptl_crystal_size_mid 0.49
_exptl_crystal_size_min 0.29
_refine_diff_density_max 0.524
_refine_diff_density_min -0.495
_refine_diff_density_rms 0.118
_refine_ls_extinction_method none
_refine_ls_goodness_of_fit_ref 1.391
_refine_ls_hydrogen_treatment constr
_refine_ls_matrix_type full
_refine_ls_number_parameters 725
_refine_ls_number_reflns 4643
_refine_ls_number_restraints 463
_refine_ls_restrained_S_all 1.337
_refine_ls_R_factor_all 0.1308
_refine_ls_R_factor_gt 0.1151
_refine_ls_shift/su_max 0.000
_refine_ls_shift/su_mean 0.000
_refine_ls_structure_factor_coef Fsqd
_refine_ls_weighting_details 'w=1/[\s^2^(Fo^2^)+(0.1237P)^2^+43.4028P] where P=(Fo^2^+2Fc^2^)/3'
_refine_ls_weighting_scheme calc
_refine_ls_wR_factor_gt 0.2612
_refine_ls_wR_factor_ref 0.2708
_reflns_Friedel_coverage 0.000
_reflns_number_gt 4321
_reflns_number_total 4643
_reflns_threshold_expression 'I > 2\s(I)'
_cod_data_source_file d2dt02638d2.cif
_cod_data_source_block fe4_400ps
_cod_database_code 7711629
_shelx_space_group_comment
;
The symmetry employed for this shelxl refinement is uniquely defined
by the following loop, which should always be used as a source of
symmetry information in preference to the above space-group names.
They are only intended as comments.
;
_shelx_estimated_absorpt_t_max 0.817
_shelx_estimated_absorpt_t_min 0.713
_exptl_absorpt_special_details
'Wavelength normalisation process includes the overall absorption and the wavelength-dependent response of the detector'
_olex2_refinement_description
;
1. Fixed Uiso
 At 1.2 times of:
  All C(H) groups
 At 1.5 times of:
  All C(H,H,H) groups
2. Restrained distances
 F6-F7 \\sim F6-F8 \\sim F6-F5 \\sim F7-F8 \\sim F7-F5 \\sim F8-F5
 with sigma of 0.04
 B2-F6 \\sim B2-F7 \\sim B2-F8 \\sim B2-F5
 with sigma of 0.02
 F12-F9 \\sim F12-F10 \\sim F12-F11 \\sim F9-F11 \\sim F10-F11
 with sigma of 0.04
 B3-F12 \\sim B3-F9 \\sim B3-F10 \\sim B3-F11
 with sigma of 0.02
3. Uiso/Uaniso restraints and constraints
F6 \\sim B2 \\sim F7 \\sim F8 \\sim F5: within 1.7A with sigma of 0.01 and
sigma for terminal atoms of 0.01
C50 \\sim C49 \\sim N13: within 1.7A with sigma of 0.01 and sigma for terminal
atoms of 0.01
F10 \\sim B3 \\sim F12 \\sim F9 \\sim F11: within 2A with sigma of 0.01 and
sigma for terminal atoms of 0.02
4. Rigid body (RIGU) restrains
 C46, C47, C48, N12, C44, C45
 with sigma for 1-2 distances of 0.01 and sigma for 1-3 distances of 0.01
 C43, C42, C41, C40, C39, N11
 with sigma for 1-2 distances of 0.01 and sigma for 1-3 distances of 0.01
 C38, C36, C35, N9, N10, C37
 with sigma for 1-2 distances of 0.01 and sigma for 1-3 distances of 0.01
 C34, N8, C30, C31, C32, C33
 with sigma for 1-2 distances of 0.01 and sigma for 1-3 distances of 0.01
 N7, C29, C28, C27, C26, C25
 with sigma for 1-2 distances of 0.01 and sigma for 1-3 distances of 0.01
 N1, C1, C2, C3, C4, C5
 with sigma for 1-2 distances of 0.01 and sigma for 1-3 distances of 0.01
 N2, C6, C7, C8, C9, C10
 with sigma for 1-2 distances of 0.01 and sigma for 1-3 distances of 0.01
 C11, C12, C13, C14, N4, N3
 with sigma for 1-2 distances of 0.01 and sigma for 1-3 distances of 0.01
 N5, C15, C16, C17, C18, C19
 with sigma for 1-2 distances of 0.01 and sigma for 1-3 distances of 0.01
 C20, C21, C22, C23, C24, N6
 with sigma for 1-2 distances of 0.01 and sigma for 1-3 distances of 0.01
5. Others
 Sof(B3)=Sof(F12)=Sof(F9)=Sof(F10)=Sof(F11)=1-FVAR(1)
 Sof(F6)=Sof(F7)=Sof(F8)=Sof(F5)=Sof(B2)=FVAR(1)
6.a Aromatic/amide H refined with riding coordinates:
 C1(H1), C9(H9), C7(H7), C33(H33), C25(H25), C28(H28), C32(H32), C31(H31),
 C18(H18), C16(H16), C48(H48), C24(H24), C4(H4), C2(H2), C8(H8), C3(H3),
 C26(H26), C27(H27), C23(H23), C47(H47), C42(H42), C22(H22), C17(H17), C40(H40),
  C21(H21), C45(H45), C46(H46), C41(H41)
6.b Idealised Me refined as rotating group:
 C13(H13A,H13B,H13C), C37(H37A,H37B,H37C), C50(H50A,H50B,H50C)
;
_shelx_shelxl_version_number 2018/3
_olex2_submission_special_instructions 'No special instructions were received'

loop_
_space_group_symop_operation_xyz
'x, y, z'
'-x, y, -z+1/2'
'x+1/2, y+1/2, z'
'-x+1/2, y+1/2, -z+1/2'
'-x, -y, -z'
'x, -y, z-1/2'
'-x+1/2, -y+1/2, -z'
'x+1/2, -y+1/2, z-1/2'

loop_
_atom_site_label
_atom_site_type_symbol
_atom_site_fract_x
_atom_site_fract_y
_atom_site_fract_z
_atom_site_U_iso_or_equiv
_atom_site_adp_type
_atom_site_occupancy
_atom_site_site_symmetry_order
_atom_site_calc_flag
_atom_site_refinement_flags_posn
_atom_site_refinement_flags_adp
_atom_site_refinement_flags_occupancy
_atom_site_disorder_assembly
_atom_site_disorder_group
Fe0A Fe 0.46885(6) 0.42509(11) 0.83377(7) 0.0640(5) Uani 1 1 d . . . . .
Fe0B Fe 0.37799(6) 0.43128(11) 0.64320(7) 0.0680(6) Uani 1 1 d . . . . .
N3 N 0.4504(3) 0.3276(6) 0.7686(4) 0.064(2) Uani 1 1 d . U . . .
N7 N 0.4101(3) 0.3657(7) 0.8351(4) 0.069(2) Uani 1 1 d . U . . .
N11 N 0.6508(4) 0.5822(7) 0.8581(4) 0.072(2) Uani 1 1 d . U . . .
N9 N 0.5114(3) 0.5267(6) 0.8211(4) 0.064(2) Uani 1 1 d . U . . .
N5 N 0.3593(3) 0.2827(7) 0.6010(4) 0.070(2) Uani 1 1 d . U . . .
N2 N 0.5122(3) 0.3115(6) 0.8747(4) 0.066(2) Uani 1 1 d . U . . .
N1 N 0.5035(3) 0.4839(7) 0.9132(4) 0.071(2) Uani 1 1 d . U . . .
N8 N 0.4217(3) 0.5371(6) 0.7992(4) 0.066(2) Uani 1 1 d . U . . .
N10 N 0.5614(4) 0.5328(6) 0.8402(4) 0.061(2) Uani 1 1 d . U . . .
N4 N 0.4158(3) 0.3249(6) 0.7131(4) 0.065(2) Uani 1 1 d . U . . .
N6 N 0.3381(4) 0.4575(7) 0.5437(4) 0.077(3) Uani 1 1 d . U . . .
C11 C 0.4667(4) 0.2275(8) 0.7869(5) 0.065(3) Uani 1 1 d . U . . .
N12 N 0.6954(4) 0.4116(7) 0.8560(4) 0.075(3) Uani 1 1 d . U . . .
F1 F 0.3515(4) -0.0023(9) 0.7883(4) 0.140(3) Uani 1 1 d . . . . .
C35 C 0.4919(4) 0.6245(7) 0.8102(4) 0.060(3) Uani 1 1 d . U . . .
F2 F 0.3186(4) 0.0793(8) 0.7038(5) 0.145(4) Uani 1 1 d . . . . .
F4 F 0.2732(4) 0.0691(7) 0.7448(5) 0.139(3) Uani 1 1 d . . . . .
C15 C 0.3727(4) 0.1992(9) 0.6346(5) 0.074(3) Uani 1 1 d . U . . .
C14 C 0.4078(4) 0.2219(8) 0.6951(6) 0.071(3) Uani 1 1 d . U . . .
C34 C 0.4393(4) 0.6308(8) 0.7919(5) 0.069(3) Uani 1 1 d . U . . .
C29 C 0.3675(4) 0.4266(9) 0.8100(5) 0.071(3) Uani 1 1 d . U . . .
C12 C 0.4391(4) 0.1575(8) 0.7421(6) 0.073(3) Uani 1 1 d . U . . .
C1 C 0.4988(5) 0.5800(9) 0.9300(5) 0.080(3) Uani 1 1 d . U . . .
H1 H 0.472780 0.622553 0.903337 0.096 Uiso 1 1 calc R . . . .
C10 C 0.5050(4) 0.2196(8) 0.8471(5) 0.071(3) Uani 1 1 d . U . . .
C5 C 0.5408(5) 0.4222(9) 0.9530(5) 0.078(3) Uani 1 1 d . U . . .
F3 F 0.2871(4) -0.0745(7) 0.7094(5) 0.142(4) Uani 1 1 d . . . . .
C38 C 0.5728(4) 0.6379(8) 0.8414(4) 0.064(3) Uani 1 1 d . U . . .
C39 C 0.6236(5) 0.6642(9) 0.8592(6) 0.085(4) Uani 1 1 d . U . . .
C19 C 0.3285(4) 0.2729(9) 0.5436(6) 0.076(3) Uani 1 1 d . U . . .
C36 C 0.5295(4) 0.6968(8) 0.8239(5) 0.067(3) Uani 1 1 d . U . . .
C6 C 0.5428(4) 0.3200(9) 0.9322(5) 0.069(3) Uani 1 1 d . U . . .
C30 C 0.3756(5) 0.5281(8) 0.7917(5) 0.069(3) Uani 1 1 d . U . . .
C9 C 0.5317(5) 0.1309(9) 0.8794(6) 0.084(3) Uani 1 1 d . U . . .
H9 H 0.527432 0.066903 0.861390 0.100 Uiso 1 1 calc R . . . .
C7 C 0.5706(5) 0.2337(10) 0.9645(6) 0.087(4) Uani 1 1 d . U . . .
H7 H 0.593378 0.239862 1.003742 0.105 Uiso 1 1 calc R . . . .
C33 C 0.4063(5) 0.7156(9) 0.7715(5) 0.083(3) Uani 1 1 d . U . . .
H33 H 0.416697 0.779184 0.764691 0.100 Uiso 1 1 calc R . . . .
C43 C 0.6999(5) 0.5941(9) 0.8735(5) 0.077(3) Uani 1 1 d . U . . .
C25 C 0.4063(5) 0.2727(9) 0.8559(5) 0.076(3) Uani 1 1 d . U . . .
H25 H 0.435006 0.230843 0.874192 0.091 Uiso 1 1 calc R . . . .
C28 C 0.3226(5) 0.3920(10) 0.8035(6) 0.082(3) Uani 1 1 d . U . . .
H28 H 0.293786 0.433271 0.784178 0.099 Uiso 1 1 calc R . . . .
C44 C 0.7225(4) 0.4980(9) 0.8657(5) 0.074(3) Uani 1 1 d . U . . .
C32 C 0.3586(5) 0.7045(9) 0.7617(5) 0.081(3) Uani 1 1 d . U . . .
H32 H 0.336694 0.761219 0.748018 0.097 Uiso 1 1 calc R . . . .
C31 C 0.3420(5) 0.6117(10) 0.7716(5) 0.080(3) Uani 1 1 d . U . . .
H31 H 0.309471 0.605018 0.764993 0.096 Uiso 1 1 calc R . . . .
C18 C 0.3081(5) 0.1769(10) 0.5183(6) 0.088(4) Uani 1 1 d . U . . .
H18 H 0.287219 0.169730 0.478741 0.106 Uiso 1 1 calc R . . . .
C16 C 0.3530(5) 0.0995(9) 0.6123(6) 0.082(3) Uani 1 1 d . U . . .
H16 H 0.362096 0.041011 0.635759 0.099 Uiso 1 1 calc R . . . .
C48 C 0.7112(5) 0.3253(10) 0.8422(5) 0.082(3) Uani 1 1 d . U . . .
H48 H 0.691889 0.264937 0.833632 0.098 Uiso 1 1 calc R . . . .
C24 C 0.3324(5) 0.5486(9) 0.5150(6) 0.084(3) Uani 1 1 d . U . . .
H24 H 0.344584 0.609333 0.536646 0.101 Uiso 1 1 calc R . . . .
C4 C 0.5734(5) 0.4564(11) 1.0087(6) 0.086(3) Uani 1 1 d . U . . .
H4 H 0.598109 0.412051 1.035608 0.103 Uiso 1 1 calc R . . . .
C2 C 0.5300(5) 0.6181(11) 0.9837(6) 0.091(4) Uani 1 1 d . U . . .
H2 H 0.525357 0.684956 0.993311 0.110 Uiso 1 1 calc R . . . .
C8 C 0.5640(5) 0.1401(10) 0.9375(6) 0.087(4) Uani 1 1 d . U . . .
H8 H 0.581586 0.081854 0.958856 0.104 Uiso 1 1 calc R . . . .
C20 C 0.3191(4) 0.3704(10) 0.5116(6) 0.079(3) Uani 1 1 d . U . . .
C3 C 0.5689(5) 0.5560(11) 1.0239(6) 0.092(4) Uani 1 1 d . U . . .
H3 H 0.591503 0.581290 1.060491 0.110 Uiso 1 1 calc R . . . .
C26 C 0.3626(5) 0.2359(10) 0.8516(6) 0.094(4) Uani 1 1 d . U . . .
H26 H 0.361927 0.170767 0.866176 0.112 Uiso 1 1 calc R . . . .
C13 C 0.4414(5) 0.0406(8) 0.7447(6) 0.095(4) Uani 1 1 d . U . . .
H13A H 0.472516 0.018979 0.778129 0.143 Uiso 1 1 calc GR . . . .
H13B H 0.439793 0.013950 0.710913 0.143 Uiso 1 1 calc GR . . . .
H13C H 0.413413 0.014149 0.746827 0.143 Uiso 1 1 calc GR . . . .
C37 C 0.5260(5) 0.8149(9) 0.8240(6) 0.097(4) Uani 1 1 d . U . . .
H37A H 0.491122 0.835632 0.802085 0.146 Uiso 1 1 calc GR . . . .
H37B H 0.543813 0.844511 0.807215 0.146 Uiso 1 1 calc GR . . . .
H37C H 0.540749 0.839372 0.862784 0.146 Uiso 1 1 calc GR . . . .
C27 C 0.3200(5) 0.2971(10) 0.8253(6) 0.093(4) Uani 1 1 d . U . . .
H27 H 0.290196 0.274965 0.822404 0.112 Uiso 1 1 calc R . . . .
C23 C 0.3103(5) 0.5569(11) 0.4574(6) 0.091(4) Uani 1 1 d . U . . .
H23 H 0.309147 0.620429 0.440238 0.109 Uiso 1 1 calc R . . . .
C47 C 0.7546(5) 0.3218(11) 0.8403(6) 0.088(4) Uani 1 1 d . U . . .
H47 H 0.764331 0.260779 0.830243 0.106 Uiso 1 1 calc R . . . .
C42 C 0.7238(5) 0.6913(11) 0.8922(6) 0.100(4) Uani 1 1 d . U . . .
H42 H 0.757292 0.700300 0.902595 0.120 Uiso 1 1 calc R . . . .
C22 C 0.2893(5) 0.4673(12) 0.4246(6) 0.098(4) Uani 1 1 d . U . . .
H22 H 0.272374 0.470068 0.384686 0.118 Uiso 1 1 calc R . . . .
C17 C 0.3200(5) 0.0932(11) 0.5546(7) 0.094(4) Uani 1 1 d . U . . .
H17 H 0.304952 0.029261 0.538976 0.113 Uiso 1 1 calc R . . . .
C40 C 0.6472(5) 0.7620(9) 0.8780(6) 0.089(4) Uani 1 1 d . U . . .
H40 H 0.628954 0.818944 0.878840 0.107 Uiso 1 1 calc R . . . .
C21 C 0.2942(5) 0.3748(11) 0.4523(6) 0.096(4) Uani 1 1 d . U . . .
H21 H 0.280508 0.314199 0.430944 0.115 Uiso 1 1 calc R . . . .
C45 C 0.7676(5) 0.4983(12) 0.8662(7) 0.101(4) Uani 1 1 d . U . . .
H45 H 0.786772 0.558985 0.875302 0.121 Uiso 1 1 calc R . . . .
C46 C 0.7833(6) 0.4108(12) 0.8537(7) 0.103(4) Uani 1 1 d . U . . .
H46 H 0.813465 0.410181 0.853948 0.124 Uiso 1 1 calc R . . . .
C41 C 0.6961(6) 0.7731(11) 0.8948(7) 0.105(5) Uani 1 1 d . U . . .
H41 H 0.711620 0.837402 0.908424 0.126 Uiso 1 1 calc R . . . .
B1 B 0.3092(7) 0.0170(14) 0.7372(9) 0.101(5) Uani 1 1 d . . . . .
C49 C 0.4275(9) -0.147(2) 0.9053(9) 0.144(5) Uani 1 1 d . U . . .
N13 N 0.4082(7) -0.2258(15) 0.9023(7) 0.149(5) Uani 1 1 d . U . . .
C50 C 0.4498(8) -0.0460(16) 0.9108(9) 0.156(6) Uani 1 1 d . U . . .
H50A H 0.425497 -0.000533 0.881464 0.234 Uiso 1 1 calc GR . . . .
H50B H 0.478720 -0.052757 0.906841 0.234 Uiso 1 1 calc GR . . . .
H50C H 0.460157 -0.017437 0.947901 0.234 Uiso 1 1 calc GR . . . .
F6 F 0.9162(16) 0.611(3) 0.9854(17) 0.162(13) Uani 0.30(2) 1 d D U P A 1
F7 F 0.8448(15) 0.700(3) 0.9452(16) 0.156(13) Uani 0.30(2) 1 d D U P A 1
F8 F 0.8569(15) 0.577(3) 1.0088(18) 0.160(13) Uani 0.30(2) 1 d D U P A 1
F5 F 0.9015(15) 0.727(3) 1.0375(15) 0.163(13) Uani 0.30(2) 1 d D U P A 1
B2 B 0.8804(12) 0.652(2) 0.9954(13) 0.158(12) Uani 0.30(2) 1 d D U P A 1
B3 B 0.8864(8) 0.6288(14) 0.9992(9) 0.155(9) Uani 0.70(2) 1 d D U P A 2
F12 F 0.9352(7) 0.6514(15) 1.0224(11) 0.212(10) Uani 0.70(2) 1 d D U P A 2
F9 F 0.8588(8) 0.7138(15) 0.9771(9) 0.187(9) Uani 0.70(2) 1 d D U P A 2
F10 F 0.8763(7) 0.5498(12) 0.9630(7) 0.173(8) Uani 0.70(2) 1 d D U P A 2
F11 F 0.8849(9) 0.5941(13) 1.0442(8) 0.168(7) Uani 0.70(2) 1 d D U P A 2

loop_
_atom_site_aniso_label
_atom_site_aniso_U_11
_atom_site_aniso_U_22
_atom_site_aniso_U_33
_atom_site_aniso_U_23
_atom_site_aniso_U_13
_atom_site_aniso_U_12
Fe0A 0.0651(10) 0.0459(9) 0.0786(11) 0.0019(7) 0.0356(9) 0.0018(7)
Fe0B 0.0687(11) 0.0504(9) 0.0812(12) -0.0042(8) 0.0363(9) 0.0010(7)
N3 0.061(6) 0.045(5) 0.075(6) 0.005(4) 0.029(5) 0.006(4)
N7 0.075(6) 0.053(5) 0.080(6) -0.002(4) 0.041(5) -0.002(4)
N11 0.069(6) 0.061(5) 0.080(6) 0.008(5) 0.035(5) -0.009(5)
N9 0.067(6) 0.051(5) 0.071(6) -0.001(4) 0.035(5) 0.000(4)
N5 0.066(6) 0.059(5) 0.092(7) -0.007(5) 0.046(5) 0.001(5)
N2 0.072(6) 0.051(5) 0.077(6) 0.008(4) 0.040(5) 0.002(4)
N1 0.074(6) 0.056(5) 0.081(6) 0.001(5) 0.040(5) -0.001(5)
N8 0.067(6) 0.053(5) 0.077(6) -0.008(4) 0.036(5) 0.000(4)
N10 0.081(6) 0.043(5) 0.068(6) -0.002(4) 0.044(5) -0.002(4)
N4 0.070(6) 0.047(5) 0.079(6) -0.006(4) 0.041(5) -0.006(4)
N6 0.087(7) 0.066(6) 0.074(6) -0.005(5) 0.039(6) 0.005(5)
C11 0.071(7) 0.048(6) 0.087(8) -0.001(5) 0.049(7) -0.001(5)
N12 0.072(6) 0.065(6) 0.082(6) 0.010(5) 0.035(5) -0.002(5)
F1 0.105(7) 0.170(10) 0.113(7) 0.023(6) 0.034(6) 0.009(6)
C35 0.084(8) 0.036(5) 0.058(6) 0.000(4) 0.035(6) 0.000(5)
F2 0.131(8) 0.158(9) 0.157(9) 0.047(7) 0.083(7) -0.002(6)
F4 0.116(7) 0.112(7) 0.204(10) -0.006(6) 0.093(7) -0.005(6)
C15 0.072(8) 0.067(7) 0.089(9) -0.018(6) 0.046(7) -0.008(6)
C14 0.079(8) 0.044(6) 0.104(9) -0.001(6) 0.056(7) 0.005(5)
C34 0.070(7) 0.051(6) 0.090(8) -0.005(5) 0.044(7) 0.005(5)
C29 0.065(7) 0.064(7) 0.077(8) -0.007(6) 0.032(6) 0.004(6)
C12 0.077(8) 0.046(6) 0.119(9) -0.005(6) 0.067(7) -0.007(5)
C1 0.094(9) 0.064(7) 0.083(8) 0.003(6) 0.048(7) 0.001(6)
C10 0.071(8) 0.048(6) 0.102(9) 0.003(6) 0.050(7) 0.003(5)
C5 0.067(7) 0.077(8) 0.082(8) 0.006(6) 0.033(7) 0.001(6)
F3 0.120(7) 0.093(6) 0.182(9) -0.009(6) 0.055(7) 0.011(5)
C38 0.069(7) 0.056(6) 0.056(6) 0.002(5) 0.026(6) -0.014(5)
C39 0.086(9) 0.051(6) 0.105(10) 0.011(6) 0.042(8) -0.004(6)
C19 0.067(7) 0.065(7) 0.093(8) -0.008(6) 0.039(7) -0.005(6)
C36 0.084(8) 0.049(6) 0.069(7) 0.003(5) 0.041(6) -0.001(5)
C6 0.072(7) 0.071(7) 0.068(7) 0.020(6) 0.040(6) 0.008(6)
C30 0.071(7) 0.058(7) 0.070(7) -0.011(5) 0.029(6) 0.000(5)
C9 0.088(9) 0.059(7) 0.115(10) 0.009(7) 0.061(8) 0.008(6)
C7 0.088(9) 0.084(8) 0.099(9) 0.033(7) 0.055(8) 0.016(7)
C33 0.092(9) 0.053(6) 0.091(9) 0.003(6) 0.038(7) 0.007(6)
C43 0.076(8) 0.063(7) 0.086(8) 0.000(6) 0.039(7) -0.013(6)
C25 0.071(7) 0.068(7) 0.093(9) -0.002(6) 0.045(7) 0.001(6)
C28 0.072(8) 0.080(8) 0.099(9) -0.016(7) 0.048(7) -0.002(6)
C44 0.068(7) 0.071(7) 0.078(8) 0.010(6) 0.034(6) -0.004(6)
C32 0.088(9) 0.060(7) 0.088(9) 0.001(6) 0.041(7) 0.016(6)
C31 0.072(8) 0.079(8) 0.092(9) -0.004(7) 0.044(7) 0.009(6)
C18 0.088(9) 0.087(9) 0.085(8) -0.016(7) 0.041(8) -0.021(7)
C16 0.083(9) 0.056(7) 0.105(9) -0.007(6) 0.048(8) -0.010(6)
C48 0.080(8) 0.070(7) 0.096(9) 0.012(6) 0.047(8) 0.003(6)
C24 0.092(9) 0.064(7) 0.092(8) -0.007(6) 0.045(8) 0.007(6)
C4 0.083(9) 0.090(9) 0.084(8) 0.021(7) 0.043(7) 0.004(7)
C2 0.089(9) 0.082(8) 0.096(9) -0.014(7) 0.043(8) -0.007(7)
C8 0.088(9) 0.063(7) 0.098(9) 0.028(7) 0.041(8) 0.009(7)
C20 0.068(8) 0.081(8) 0.086(8) -0.022(7) 0.039(7) -0.009(6)
C3 0.077(9) 0.103(10) 0.087(9) -0.014(7) 0.037(7) -0.022(7)
C26 0.090(9) 0.075(8) 0.129(12) 0.001(8) 0.066(9) -0.005(7)
C13 0.097(10) 0.048(6) 0.157(14) -0.001(7) 0.078(10) 0.004(6)
C37 0.096(10) 0.055(7) 0.122(11) 0.005(7) 0.043(9) -0.005(6)
C27 0.085(9) 0.084(9) 0.115(11) 0.000(8) 0.055(8) -0.009(7)
C23 0.090(10) 0.093(9) 0.085(8) 0.003(7) 0.042(8) 0.007(7)
C47 0.086(9) 0.088(9) 0.095(9) 0.020(7) 0.050(8) 0.017(7)
C42 0.084(9) 0.084(9) 0.126(12) -0.018(8) 0.051(9) -0.030(7)
C22 0.085(10) 0.113(11) 0.083(9) 0.000(7) 0.035(8) 0.002(8)
C17 0.088(9) 0.077(8) 0.110(10) -0.026(7) 0.047(8) -0.024(7)
C40 0.102(9) 0.054(7) 0.115(10) -0.005(6) 0.059(9) -0.019(7)
C21 0.088(9) 0.086(9) 0.084(9) -0.012(7) 0.025(8) -0.008(7)
C45 0.074(8) 0.095(10) 0.130(12) 0.015(9) 0.051(9) -0.007(8)
C46 0.086(9) 0.097(10) 0.131(13) 0.028(9) 0.059(9) 0.012(8)
C41 0.106(11) 0.065(8) 0.147(13) -0.023(8) 0.069(10) -0.033(7)
B1 0.071(11) 0.080(11) 0.133(15) 0.016(11) 0.039(11) -0.008(9)
C49 0.152(12) 0.151(13) 0.138(9) 0.029(11) 0.083(9) 0.031(11)
N13 0.170(13) 0.153(13) 0.130(9) 0.023(11) 0.082(9) 0.033(11)
C50 0.150(13) 0.152(13) 0.154(11) 0.038(12) 0.070(10) 0.021(11)
F6 0.16(2) 0.15(2) 0.15(2) -0.006(16) 0.061(18) -0.011(16)
F7 0.15(2) 0.15(2) 0.15(2) 0.010(16) 0.066(18) -0.022(15)
F8 0.16(2) 0.15(2) 0.16(2) 0.018(16) 0.066(18) -0.035(15)
F5 0.16(2) 0.15(2) 0.15(2) -0.003(16) 0.063(17) -0.025(15)
B2 0.15(2) 0.147(19) 0.15(2) 0.005(14) 0.065(16) -0.024(14)
B3 0.168(14) 0.098(11) 0.184(14) 0.013(11) 0.080(12) 0.002(11)
F12 0.144(14) 0.130(13) 0.261(19) 0.003(13) 0.036(14) -0.001(11)
F9 0.168(15) 0.120(11) 0.223(18) 0.029(13) 0.066(14) 0.050(11)
F10 0.193(16) 0.107(10) 0.156(13) -0.012(9) 0.046(11) 0.015(10)
F11 0.239(18) 0.122(11) 0.138(13) -0.021(9) 0.095(12) -0.005(11)

loop_
_atom_type_symbol
_atom_type_description
_atom_type_scat_dispersion_real
_atom_type_scat_dispersion_imag
_atom_type_scat_source
C C 0.0050 0.0020 'International Tables Vol C Tables 4.2.6.8 and 6.1.1.4'
H H 0.0000 0.0000 'International Tables Vol C Tables 4.2.6.8 and 6.1.1.4'
B B 0.0020 0.0010 'International Tables Vol C Tables 4.2.6.8 and 6.1.1.4'
F F 0.0250 0.0140 'International Tables Vol C Tables 4.2.6.8 and 6.1.1.4'
Fe Fe 0.3670 1.1190 'International Tables Vol C Tables 4.2.6.8 and 6.1.1.4'
N N 0.0090 0.0050 'International Tables Vol C Tables 4.2.6.8 and 6.1.1.4'

loop_
_geom_angle_atom_site_label_1
_geom_angle_atom_site_label_2
_geom_angle_atom_site_label_3
_geom_angle
_geom_angle_site_symmetry_1
_geom_angle_site_symmetry_3
_geom_angle_publ_flag
N3 Fe0A N9 99.3(4) . . ?
N7 Fe0A N3 86.3(4) . . ?
N7 Fe0A N9 160.1(4) . . ?
N7 Fe0A N1 96.1(4) . . ?
N2 Fe0A N3 80.3(4) . . ?
N2 Fe0A N7 94.0(4) . . ?
N2 Fe0A N9 105.8(4) . . ?
N2 Fe0A N1 80.5(4) . . ?
N2 Fe0A N8 172.3(4) . . ?
N1 Fe0A N3 160.8(4) . . ?
N1 Fe0A N9 84.9(4) . . ?
N8 Fe0A N3 103.9(4) . . ?
N8 Fe0A N7 79.9(4) . . ?
N8 Fe0A N9 80.2(4) . . ?
N8 Fe0A N1 95.3(4) . . ?
N11 Fe0B N5 143.8(4) 2_656 . ?
N11 Fe0B N10 76.3(3) 2_656 2_656 ?
N11 Fe0B N4 128.9(4) 2_656 . ?
N11 Fe0B N6 83.4(3) 2_656 . ?
N11 Fe0B N12 72.0(4) 2_656 2_656 ?
N5 Fe0B N6 71.0(4) . . ?
N5 Fe0B N12 85.1(3) . 2_656 ?
N10 Fe0B N5 128.3(3) 2_656 . ?
N10 Fe0B N4 100.8(3) 2_656 . ?
N10 Fe0B N6 92.0(3) 2_656 . ?
N10 Fe0B N12 146.2(3) 2_656 2_656 ?
N4 Fe0B N5 77.4(4) . . ?
N4 Fe0B N6 147.1(3) . . ?
N4 Fe0B N12 90.4(3) . 2_656 ?
N12 Fe0B N6 95.6(4) 2_656 . ?
N4 N3 Fe0A 136.0(6) . . ?
N4 N3 C11 108.5(8) . . ?
C11 N3 Fe0A 112.3(7) . . ?
C29 N7 Fe0A 115.1(7) . . ?
C25 N7 Fe0A 128.6(8) . . ?
C25 N7 C29 116.3(10) . . ?
C39 N11 Fe0B 116.4(8) . 2_656 ?
C39 N11 C43 121.0(10) . . ?
C43 N11 Fe0B 120.0(8) . 2_656 ?
N10 N9 Fe0A 133.9(7) . . ?
N10 N9 C35 108.8(8) . . ?
C35 N9 Fe0A 112.2(7) . . ?
C15 N5 Fe0B 116.5(8) . . ?
C15 N5 C19 120.3(10) . . ?
C19 N5 Fe0B 122.4(8) . . ?
C10 N2 Fe0A 118.6(8) . . ?
C6 N2 Fe0A 118.4(7) . . ?
C6 N2 C10 122.0(9) . . ?
C1 N1 Fe0A 128.4(8) . . ?
C1 N1 C5 117.3(11) . . ?
C5 N1 Fe0A 113.7(8) . . ?
C34 N8 Fe0A 117.9(7) . . ?
C30 N8 Fe0A 119.5(7) . . ?
C30 N8 C34 121.7(9) . . ?
N9 N10 Fe0B 138.6(6) . 2_656 ?
N9 N10 C38 106.9(8) . . ?
C38 N10 Fe0B 113.8(7) . 2_656 ?
N3 N4 Fe0B 138.4(6) . . ?
N3 N4 C14 108.6(9) . . ?
C14 N4 Fe0B 112.3(8) . . ?
C24 N6 Fe0B 128.2(8) . . ?
C20 N6 Fe0B 115.0(8) . . ?
C20 N6 C24 116.9(11) . . ?
N3 C11 C12 110.0(10) . . ?
N3 C11 C10 114.1(9) . . ?
C12 C11 C10 135.8(10) . . ?
C44 N12 Fe0B 115.5(8) . 2_656 ?
C44 N12 C48 117.4(11) . . ?
C48 N12 Fe0B 126.8(8) . 2_656 ?
N9 C35 C34 115.2(9) . . ?
N9 C35 C36 110.1(10) . . ?
C36 C35 C34 134.5(10) . . ?
N5 C15 C14 113.7(10) . . ?
N5 C15 C16 121.5(12) . . ?
C16 C15 C14 124.8(12) . . ?
N4 C14 C15 118.8(10) . . ?
N4 C14 C12 109.0(11) . . ?
C12 C14 C15 132.1(10) . . ?
N8 C34 C35 111.3(9) . . ?
N8 C34 C33 118.3(11) . . ?
C33 C34 C35 130.3(11) . . ?
N7 C29 C30 112.8(10) . . ?
N7 C29 C28 121.6(11) . . ?
C28 C29 C30 125.6(11) . . ?
C11 C12 C14 103.8(9) . . ?
C11 C12 C13 127.6(12) . . ?
C14 C12 C13 128.6(12) . . ?
N1 C1 H1 118.2 . . ?
N1 C1 C2 123.5(12) . . ?
C2 C1 H1 118.2 . . ?
N2 C10 C11 111.8(9) . . ?
N2 C10 C9 118.7(12) . . ?
C9 C10 C11 129.3(11) . . ?
N1 C5 C6 114.2(11) . . ?
N1 C5 C4 121.6(12) . . ?
C4 C5 C6 124.2(12) . . ?
N10 C38 C39 117.3(10) . . ?
N10 C38 C36 109.3(9) . . ?
C36 C38 C39 133.3(10) . . ?
N11 C39 C38 113.5(10) . . ?
N11 C39 C40 119.1(12) . . ?
C40 C39 C38 127.4(12) . . ?
N5 C19 C18 121.4(12) . . ?
N5 C19 C20 114.4(10) . . ?
C18 C19 C20 124.2(12) . . ?
C35 C36 C38 104.9(9) . . ?
C35 C36 C37 128.2(11) . . ?
C38 C36 C37 126.8(11) . . ?
N2 C6 C5 112.4(10) . . ?
N2 C6 C7 119.8(11) . . ?
C7 C6 C5 127.7(12) . . ?
N8 C30 C29 112.5(10) . . ?
N8 C30 C31 120.9(11) . . ?
C31 C30 C29 126.5(11) . . ?
C10 C9 H9 120.3 . . ?
C8 C9 C10 119.4(12) . . ?
C8 C9 H9 120.3 . . ?
C6 C7 H7 120.5 . . ?
C8 C7 C6 119.1(13) . . ?
C8 C7 H7 120.5 . . ?
C34 C33 H33 120.3 . . ?
C32 C33 C34 119.4(12) . . ?
C32 C33 H33 120.3 . . ?
N11 C43 C44 113.4(10) . . ?
N11 C43 C42 120.3(12) . . ?
C42 C43 C44 126.2(12) . . ?
N7 C25 H25 118.0 . . ?
N7 C25 C26 124.1(12) . . ?
C26 C25 H25 118.0 . . ?
C29 C28 H28 119.7 . . ?
C27 C28 C29 120.6(13) . . ?
C27 C28 H28 119.7 . . ?
N12 C44 C43 115.2(11) . . ?
N12 C44 C45 122.0(12) . . ?
C45 C44 C43 122.8(11) . . ?
C33 C32 H32 119.1 . . ?
C33 C32 C31 121.9(11) . . ?
C31 C32 H32 119.1 . . ?
C30 C31 H31 121.2 . . ?
C32 C31 C30 117.6(11) . . ?
C32 C31 H31 121.2 . . ?
C19 C18 H18 121.6 . . ?
C17 C18 C19 116.9(13) . . ?
C17 C18 H18 121.6 . . ?
C15 C16 H16 121.6 . . ?
C17 C16 C15 116.7(12) . . ?
C17 C16 H16 121.6 . . ?
N12 C48 H48 118.5 . . ?
N12 C48 C47 122.9(12) . . ?
C47 C48 H48 118.5 . . ?
N6 C24 H24 117.6 . . ?
C23 C24 N6 124.7(12) . . ?
C23 C24 H24 117.6 . . ?
C5 C4 H4 120.2 . . ?
C3 C4 C5 119.7(13) . . ?
C3 C4 H4 120.2 . . ?
C1 C2 H2 120.4 . . ?
C1 C2 C3 119.1(13) . . ?
C3 C2 H2 120.4 . . ?
C9 C8 H8 119.5 . . ?
C7 C8 C9 120.9(12) . . ?
C7 C8 H8 119.5 . . ?
N6 C20 C19 115.7(11) . . ?
N6 C20 C21 121.0(13) . . ?
C21 C20 C19 123.2(12) . . ?
C4 C3 C2 118.7(13) . . ?
C4 C3 H3 120.7 . . ?
C2 C3 H3 120.7 . . ?
C25 C26 H26 120.6 . . ?
C27 C26 C25 118.8(13) . . ?
C27 C26 H26 120.6 . . ?
C12 C13 H13A 109.5 . . ?
C12 C13 H13B 109.5 . . ?
C12 C13 H13C 109.5 . . ?
H13A C13 H13B 109.5 . . ?
H13A C13 H13C 109.5 . . ?
H13B C13 H13C 109.5 . . ?
C36 C37 H37A 109.5 . . ?
C36 C37 H37B 109.5 . . ?
C36 C37 H37C 109.5 . . ?
H37A C37 H37B 109.5 . . ?
H37A C37 H37C 109.5 . . ?
H37B C37 H37C 109.5 . . ?
C28 C27 H27 120.8 . . ?
C26 C27 C28 118.5(13) . . ?
C26 C27 H27 120.8 . . ?
C24 C23 H23 121.1 . . ?
C24 C23 C22 117.8(13) . . ?
C22 C23 H23 121.1 . . ?
C48 C47 H47 120.8 . . ?
C48 C47 C46 118.3(13) . . ?
C46 C47 H47 120.8 . . ?
C43 C42 H42 121.0 . . ?
C41 C42 C43 118.0(13) . . ?
C41 C42 H42 121.0 . . ?
C23 C22 H22 120.7 . . ?
C21 C22 C23 118.6(13) . . ?
C21 C22 H22 120.7 . . ?
C18 C17 H17 118.5 . . ?
C16 C17 C18 123.0(12) . . ?
C16 C17 H17 118.5 . . ?
C39 C40 H40 120.1 . . ?
C41 C40 C39 119.9(13) . . ?
C41 C40 H40 120.1 . . ?
C20 C21 H21 119.5 . . ?
C22 C21 C20 120.9(13) . . ?
C22 C21 H21 119.5 . . ?
C44 C45 H45 120.2 . . ?
C46 C45 C44 119.5(13) . . ?
C46 C45 H45 120.2 . . ?
C47 C46 H46 120.2 . . ?
C45 C46 C47 119.6(14) . . ?
C45 C46 H46 120.2 . . ?
C42 C41 H41 119.2 . . ?
C40 C41 C42 121.6(12) . . ?
C40 C41 H41 119.2 . . ?
F1 B1 F2 111.7(14) . . ?
F1 B1 F4 110.7(17) . . ?
F1 B1 F3 110.6(14) . . ?
F2 B1 F4 106.4(13) . . ?
F2 B1 F3 110.8(18) . . ?
F3 B1 F4 106.4(13) . . ?
N13 C49 C50 176(3) . . ?
C49 C50 H50A 109.5 . . ?
C49 C50 H50B 109.5 . . ?
C49 C50 H50C 109.5 . . ?
H50A C50 H50B 109.5 . . ?
H50A C50 H50C 109.5 . . ?
H50B C50 H50C 109.5 . . ?
F6 B2 F7 107(2) . . ?
F6 B2 F5 111(2) . . ?
F8 B2 F6 112(2) . . ?
F8 B2 F7 108(2) . . ?
F8 B2 F5 111(2) . . ?
F5 B2 F7 108(2) . . ?
F12 B3 F10 106.8(16) . . ?
F9 B3 F12 110.0(16) . . ?
F9 B3 F10 116.2(19) . . ?
F9 B3 F11 111.9(17) . . ?
F11 B3 F12 102.1(17) . . ?
F11 B3 F10 108.8(15) . . ?

loop_
_geom_bond_atom_site_label_1
_geom_bond_atom_site_label_2
_geom_bond_distance
_geom_bond_site_symmetry_2
_geom_bond_publ_flag
Fe0A N3 1.998(9) . ?
Fe0A N7 1.991(9) . ?
Fe0A N9 2.007(9) . ?
Fe0A N2 1.900(8) . ?
Fe0A N1 1.997(9) . ?
Fe0A N8 1.911(9) . ?
Fe0B N11 2.124(9) 2_656 ?
Fe0B N5 2.143(9) . ?
Fe0B N10 2.129(9) 2_656 ?
Fe0B N4 2.131(9) . ?
Fe0B N6 2.346(10) . ?
Fe0B N12 2.299(10) 2_656 ?
N3 N4 1.323(12) . ?
N3 C11 1.374(12) . ?
N7 C29 1.369(14) . ?
N7 C25 1.351(14) . ?
N11 C39 1.357(15) . ?
N11 C43 1.359(15) . ?
N9 N10 1.355(12) . ?
N9 C35 1.357(12) . ?
N5 C15 1.328(15) . ?
N5 C19 1.351(15) . ?
N2 C10 1.353(14) . ?
N2 C6 1.350(14) . ?
N1 C1 1.349(14) . ?
N1 C5 1.355(14) . ?
N8 C34 1.377(14) . ?
N8 C30 1.338(14) . ?
N10 C38 1.389(13) . ?
N4 C14 1.387(13) . ?
N6 C24 1.366(15) . ?
N6 C20 1.351(14) . ?
C11 C12 1.393(15) . ?
C11 C10 1.444(16) . ?
N12 C44 1.329(14) . ?
N12 C48 1.340(15) . ?
F1 B1 1.349(19) . ?
C35 C34 1.434(15) . ?
C35 C36 1.381(15) . ?
F2 B1 1.35(2) . ?
F4 B1 1.40(2) . ?
C15 C14 1.456(16) . ?
C15 C16 1.411(16) . ?
C14 C12 1.404(16) . ?
C34 C33 1.395(16) . ?
C29 C30 1.462(16) . ?
C29 C28 1.381(16) . ?
C12 C13 1.500(15) . ?
C1 H1 0.9300 . ?
C1 C2 1.359(17) . ?
C10 C9 1.413(16) . ?
C5 C6 1.441(16) . ?
C5 C4 1.387(17) . ?
F3 B1 1.370(19) . ?
C38 C39 1.423(16) . ?
C38 C36 1.390(15) . ?
C39 C40 1.408(16) . ?
C19 C18 1.392(16) . ?
C19 C20 1.464(18) . ?
C36 C37 1.518(15) . ?
C6 C7 1.397(16) . ?
C30 C31 1.392(16) . ?
C9 H9 0.9300 . ?
C9 C8 1.369(18) . ?
C7 H7 0.9300 . ?
C7 C8 1.366(18) . ?
C33 H33 0.9300 . ?
C33 C32 1.365(17) . ?
C43 C44 1.484(17) . ?
C43 C42 1.402(16) . ?
C25 H25 0.9300 . ?
C25 C26 1.381(17) . ?
C28 H28 0.9300 . ?
C28 C27 1.374(17) . ?
C44 C45 1.391(17) . ?
C32 H32 0.9300 . ?
C32 C31 1.378(17) . ?
C31 H31 0.9300 . ?
C18 H18 0.9300 . ?
C18 C17 1.372(18) . ?
C16 H16 0.9300 . ?
C16 C17 1.361(18) . ?
C48 H48 0.9300 . ?
C48 C47 1.372(17) . ?
C24 H24 0.9300 . ?
C24 C23 1.353(17) . ?
C4 H4 0.9300 . ?
C4 C3 1.372(18) . ?
C2 H2 0.9300 . ?
C2 C3 1.381(19) . ?
C8 H8 0.9300 . ?
C20 C21 1.383(17) . ?
C3 H3 0.9300 . ?
C26 H26 0.9300 . ?
C26 C27 1.372(18) . ?
C13 H13A 0.9600 . ?
C13 H13B 0.9600 . ?
C13 H13C 0.9600 . ?
C37 H37A 0.9600 . ?
C37 H37B 0.9600 . ?
C37 H37C 0.9600 . ?
C27 H27 0.9300 . ?
C23 H23 0.9300 . ?
C23 C22 1.392(18) . ?
C47 H47 0.9300 . ?
C47 C46 1.375(18) . ?
C42 H42 0.9300 . ?
C42 C41 1.380(19) . ?
C22 H22 0.9300 . ?
C22 C21 1.372(19) . ?
C17 H17 0.9300 . ?
C40 H40 0.9300 . ?
C40 C41 1.341(18) . ?
C21 H21 0.9300 . ?
C45 H45 0.9300 . ?
C45 C46 1.336(19) . ?
C46 H46 0.9300 . ?
C41 H41 0.9300 . ?
C49 N13 1.16(3) . ?
C49 C50 1.44(3) . ?
C50 H50A 0.9600 . ?
C50 H50B 0.9600 . ?
C50 H50C 0.9600 . ?
F6 B2 1.37(3) . ?
F7 B2 1.38(3) . ?
F8 B2 1.37(3) . ?
F5 B2 1.38(3) . ?
B3 F12 1.332(16) . ?
B3 F9 1.321(16) . ?
B3 F10 1.333(16) . ?
B3 F11 1.328(16) . ?

loop_
_geom_torsion_atom_site_label_1
_geom_torsion_atom_site_label_2
_geom_torsion_atom_site_label_3
_geom_torsion_atom_site_label_4
_geom_torsion
_geom_torsion_site_symmetry_1
_geom_torsion_site_symmetry_2
_geom_torsion_site_symmetry_3
_geom_torsion_site_symmetry_4
_geom_torsion_publ_flag
Fe0A N3 N4 Fe0B 36.3(16) . . . . ?
Fe0A N3 N4 C14 -155.3(8) . . . . ?
Fe0A N3 C11 C12 159.5(7) . . . . ?
Fe0A N3 C11 C10 -17.1(11) . . . . ?
Fe0A N7 C29 C30 -5.2(12) . . . . ?
Fe0A N7 C29 C28 174.6(9) . . . . ?
Fe0A N7 C25 C26 -175.9(10) . . . . ?
Fe0A N9 N10 Fe0B 39.3(15) . . . 2_656 ?
Fe0A N9 N10 C38 -151.4(8) . . . . ?
Fe0A N9 C35 C34 -19.1(11) . . . . ?
Fe0A N9 C35 C36 156.5(7) . . . . ?
Fe0A N2 C10 C11 5.5(12) . . . . ?
Fe0A N2 C10 C9 -170.4(8) . . . . ?
Fe0A N2 C6 C5 -5.8(12) . . . . ?
Fe0A N2 C6 C7 172.3(8) . . . . ?
Fe0A N1 C1 C2 -168.8(9) . . . . ?
Fe0A N1 C5 C6 -9.4(13) . . . . ?
Fe0A N1 C5 C4 171.2(9) . . . . ?
Fe0A N8 C34 C35 2.7(12) . . . . ?
Fe0A N8 C34 C33 -174.3(8) . . . . ?
Fe0A N8 C30 C29 -2.6(13) . . . . ?
Fe0A N8 C30 C31 174.1(8) . . . . ?
Fe0B N11 C39 C38 -18.6(14) 2_656 . . . ?
Fe0B N11 C39 C40 160.2(9) 2_656 . . . ?
Fe0B N11 C43 C44 22.9(14) 2_656 . . . ?
Fe0B N11 C43 C42 -159.6(10) 2_656 . . . ?
Fe0B N5 C15 C14 -12.9(12) . . . . ?
Fe0B N5 C15 C16 165.7(9) . . . . ?
Fe0B N5 C19 C18 -165.8(9) . . . . ?
Fe0B N5 C19 C20 13.9(14) . . . . ?
Fe0B N10 C38 C39 -6.6(12) 2_656 . . . ?
Fe0B N10 C38 C36 173.5(7) 2_656 . . . ?
Fe0B N4 C14 C15 -5.4(12) . . . . ?
Fe0B N4 C14 C12 172.0(7) . . . . ?
Fe0B N6 C24 C23 177.6(10) . . . . ?
Fe0B N6 C20 C19 -3.0(13) . . . . ?
Fe0B N6 C20 C21 179.4(9) . . . . ?
Fe0B N12 C44 C43 -2.1(13) 2_656 . . . ?
Fe0B N12 C44 C45 -179.7(10) 2_656 . . . ?
Fe0B N12 C48 C47 176.9(9) 2_656 . . . ?
N3 Fe0A N2 C10 -11.7(8) . . . . ?
N3 Fe0A N2 C6 179.6(8) . . . . ?
N3 N4 C14 C15 -177.2(9) . . . . ?
N3 N4 C14 C12 0.3(12) . . . . ?
N3 C11 C12 C14 3.7(12) . . . . ?
N3 C11 C12 C13 -174.4(11) . . . . ?
N3 C11 C10 N2 8.1(13) . . . . ?
N3 C11 C10 C9 -176.5(11) . . . . ?
N7 Fe0A N2 C10 73.9(8) . . . . ?
N7 Fe0A N2 C6 -94.9(8) . . . . ?
N7 C29 C30 N8 5.0(14) . . . . ?
N7 C29 C30 C31 -171.5(11) . . . . ?
N7 C29 C28 C27 4.0(19) . . . . ?
N7 C25 C26 C27 -1(2) . . . . ?
N11 C39 C40 C41 0(2) . . . . ?
N11 C43 C44 N12 -12.4(16) . . . . ?
N11 C43 C44 C45 165.2(12) . . . . ?
N11 C43 C42 C41 0(2) . . . . ?
N9 Fe0A N2 C10 -108.8(8) . . . . ?
N9 Fe0A N2 C6 82.5(8) . . . . ?
N9 N10 C38 C39 -178.8(10) . . . . ?
N9 N10 C38 C36 1.2(11) . . . . ?
N9 C35 C34 N8 11.2(13) . . . . ?
N9 C35 C34 C33 -172.3(11) . . . . ?
N9 C35 C36 C38 2.5(12) . . . . ?
N9 C35 C36 C37 -173.8(11) . . . . ?
N5 C15 C14 N4 12.3(15) . . . . ?
N5 C15 C14 C12 -164.5(11) . . . . ?
N5 C15 C16 C17 0.7(18) . . . . ?
N5 C19 C18 C17 0.8(19) . . . . ?
N5 C19 C20 N6 -6.2(15) . . . . ?
N5 C19 C20 C21 171.4(11) . . . . ?
N2 C10 C9 C8 0.1(17) . . . . ?
N2 C6 C7 C8 -3.9(18) . . . . ?
N1 Fe0A N2 C10 169.3(8) . . . . ?
N1 Fe0A N2 C6 0.6(8) . . . . ?
N1 C1 C2 C3 0(2) . . . . ?
N1 C5 C6 N2 9.8(15) . . . . ?
N1 C5 C6 C7 -168.1(11) . . . . ?
N1 C5 C4 C3 -1.8(19) . . . . ?
N8 C34 C33 C32 2.6(18) . . . . ?
N8 C30 C31 C32 -2.4(17) . . . . ?
N10 N9 C35 C34 -177.5(9) . . . . ?
N10 N9 C35 C36 -1.9(11) . . . . ?
N10 C38 C39 N11 16.5(16) . . . . ?
N10 C38 C39 C40 -162.1(12) . . . . ?
N10 C38 C36 C35 -2.3(12) . . . . ?
N10 C38 C36 C37 174.1(11) . . . . ?
N4 N3 C11 C12 -3.7(12) . . . . ?
N4 N3 C11 C10 179.7(9) . . . . ?
N4 C14 C12 C11 -2.4(12) . . . . ?
N4 C14 C12 C13 175.6(11) . . . . ?
N6 C24 C23 C22 4(2) . . . . ?
N6 C20 C21 C22 2(2) . . . . ?
C11 N3 N4 Fe0B -166.4(8) . . . . ?
C11 N3 N4 C14 2.1(12) . . . . ?
C11 C10 C9 C8 -175.0(12) . . . . ?
N12 C44 C45 C46 4(2) . . . . ?
N12 C48 C47 C46 1(2) . . . . ?
C35 N9 N10 Fe0B -168.8(7) . . . 2_656 ?
C35 N9 N10 C38 0.4(11) . . . . ?
C35 C34 C33 C32 -173.7(12) . . . . ?
C15 N5 C19 C18 3.5(17) . . . . ?
C15 N5 C19 C20 -176.8(10) . . . . ?
C15 C14 C12 C11 174.6(12) . . . . ?
C15 C14 C12 C13 -7(2) . . . . ?
C15 C16 C17 C18 4(2) . . . . ?
C14 C15 C16 C17 179.1(11) . . . . ?
C34 N8 C30 C29 -171.3(10) . . . . ?
C34 N8 C30 C31 5.4(16) . . . . ?
C34 C35 C36 C38 177.0(12) . . . . ?
C34 C35 C36 C37 1(2) . . . . ?
C34 C33 C32 C31 0(2) . . . . ?
C29 N7 C25 C26 2.0(17) . . . . ?
C29 C30 C31 C32 173.8(11) . . . . ?
C29 C28 C27 C26 -3(2) . . . . ?
C12 C11 C10 N2 -167.2(12) . . . . ?
C12 C11 C10 C9 8(2) . . . . ?
C1 N1 C5 C6 178.8(10) . . . . ?
C1 N1 C5 C4 -0.6(17) . . . . ?
C1 C2 C3 C4 -2(2) . . . . ?
C10 N2 C6 C5 -174.1(10) . . . . ?
C10 N2 C6 C7 4.0(16) . . . . ?
C10 C11 C12 C14 179.2(12) . . . . ?
C10 C11 C12 C13 1(2) . . . . ?
C10 C9 C8 C7 0(2) . . . . ?
C5 N1 C1 C2 1.6(18) . . . . ?
C5 C6 C7 C8 173.9(12) . . . . ?
C5 C4 C3 C2 3(2) . . . . ?
C38 C39 C40 C41 178.3(13) . . . . ?
C39 N11 C43 C44 -175.9(10) . . . . ?
C39 N11 C43 C42 1.6(19) . . . . ?
C39 C38 C36 C35 177.7(12) . . . . ?
C39 C38 C36 C37 -6(2) . . . . ?
C39 C40 C41 C42 2(2) . . . . ?
C19 N5 C15 C14 177.2(9) . . . . ?
C19 N5 C15 C16 -4.2(17) . . . . ?
C19 C18 C17 C16 -4(2) . . . . ?
C19 C20 C21 C22 -175.5(13) . . . . ?
C36 C35 C34 N8 -163.0(11) . . . . ?
C36 C35 C34 C33 13(2) . . . . ?
C36 C38 C39 N11 -163.5(11) . . . . ?
C36 C38 C39 C40 18(2) . . . . ?
C6 N2 C10 C11 173.8(9) . . . . ?
C6 N2 C10 C9 -2.1(16) . . . . ?
C6 C5 C4 C3 178.8(12) . . . . ?
C6 C7 C8 C9 2(2) . . . . ?
C30 N8 C34 C35 171.5(10) . . . . ?
C30 N8 C34 C33 -5.5(16) . . . . ?
C30 C29 C28 C27 -176.2(12) . . . . ?
C33 C32 C31 C30 -0.4(19) . . . . ?
C43 N11 C39 C38 179.6(10) . . . . ?
C43 N11 C39 C40 -1.7(18) . . . . ?
C43 C44 C45 C46 -173.8(13) . . . . ?
C43 C42 C41 C40 -2(2) . . . . ?
C25 N7 C29 C30 176.7(10) . . . . ?
C25 N7 C29 C28 -3.5(16) . . . . ?
C25 C26 C27 C28 1(2) . . . . ?
C28 C29 C30 N8 -174.8(11) . . . . ?
C28 C29 C30 C31 8.8(19) . . . . ?
C44 N12 C48 C47 2.8(18) . . . . ?
C44 C43 C42 C41 177.6(13) . . . . ?
C44 C45 C46 C47 0(2) . . . . ?
C18 C19 C20 N6 173.6(11) . . . . ?
C18 C19 C20 C21 -9(2) . . . . ?
C16 C15 C14 N4 -166.2(11) . . . . ?
C16 C15 C14 C12 17(2) . . . . ?
C48 N12 C44 C43 172.6(11) . . . . ?
C48 N12 C44 C45 -5.0(18) . . . . ?
C48 C47 C46 C45 -2(2) . . . . ?
C24 N6 C20 C19 176.2(11) . . . . ?
C24 N6 C20 C21 -1.4(17) . . . . ?
C24 C23 C22 C21 -3(2) . . . . ?
C4 C5 C6 N2 -170.8(11) . . . . ?
C4 C5 C6 C7 11(2) . . . . ?
C20 N6 C24 C23 -1.5(19) . . . . ?
C20 C19 C18 C17 -178.9(12) . . . . ?
C23 C22 C21 C20 0(2) . . . . ?
C42 C43 C44 N12 170.2(12) . . . . ?
C42 C43 C44 C45 -12(2) . . . . ?
